data_7030041
loop_
_publ_author_name
'C\'anaves, Mar\'ia M'
'Cabra, Mar\'ia I'
'Bauz\'a, Antonio'
'Ca\~nellas, Pablo'
'S\'anchez, Kika'
'Orvay, Francisca'
'Garc\'ia-Raso, Angel'
'Fiol, Juan J.'
'Terr\'on, Angel'
'Barcel\'o-Oliver, Miquel'
'Ballester, Pablo'
'Mata, Ignasi'
'Molins, Elies'
'Hussain, Firasat'
'Frontera, Antonio'

_publ_section_title
;
 Crystal structures and DFT calculations of new
 chlorido-dimethylsulfoxide-M(III) (M = Ir, Ru, Rh) complexes with the
 N-pyrazolyl pyrimidine donor ligand: kinetic vs. thermodynamic isomers.
;
_journal_issue 17
_journal_name_full 'Dalton transactions (Cambridge, England : 2003)'
_journal_page_first 6353
_journal_page_last 6364
_journal_paper_doi 10.1039/c3dt52700j
_journal_volume 43
_journal_year 2014
_chemical_compound_source 'synthesis as described'
_chemical_formula_moiety 'C9 H12 Cl3 N4 O1 Rh1 S1'
_chemical_formula_sum 'C9 H12 Cl3 N4 O Rh S'
_chemical_formula_weight 433.55
_chemical_name_systematic
;
 ?
;
_space_group_IT_number 15
_symmetry_cell_setting monoclinic
_symmetry_Int_Tables_number 15
_symmetry_space_group_name_Hall '-C 2yc'
_symmetry_space_group_name_H-M 'C 1 2/c 1'
_atom_sites_solution_hydrogens geom
_atom_sites_solution_primary direct
_atom_sites_solution_secondary difmap
_audit_conform_dict_location ftp://ftp.iucr.org/pub/cif_core.dic
_audit_conform_dict_name cif_core.dic
_audit_conform_dict_version 2.4
_audit_creation_date 2012-01-16T12:53:24-00:00
_audit_creation_method 'WinGX routine CIF_UPDATE'
_cell_angle_alpha 90.0
_cell_angle_beta 122.054(13)
_cell_angle_gamma 90.0
_cell_formula_units_Z 8
_cell_length_a 16.6279(16)
_cell_length_b 16.2342(10)
_cell_length_c 13.1308(12)
_cell_measurement_reflns_used 4069
_cell_measurement_temperature 183(2)
_cell_measurement_theta_max 29.0903
_cell_measurement_theta_min 3.1000
_cell_measurement_wavelength 0.71073
_cell_volume 3004.2(6)
_computing_cell_refinement
;
CrysAlisPro, Agilent Technologies,
Version 1.171.34.49 (release 20-01-2011 CrysAlis171 .NET)
(compiled Jan 20 2011,15:58:25)
;
_computing_data_collection
;
CrysAlisPro, Agilent Technologies,
Version 1.171.34.49 (release 20-01-2011 CrysAlis171 .NET)
(compiled Jan 20 2011,15:58:25)
;
_computing_data_reduction
;
CrysAlisPro, Agilent Technologies,
Version 1.171.34.49 (release 20-01-2011 CrysAlis171 .NET)
(compiled Jan 20 2011,15:58:25)
;
_computing_molecular_graphics 'Ortep-3 for Windows (Farrugia, 1997)'
_computing_publication_material 'WinGX publication routines (Farrugia, 1999)'
_computing_structure_refinement 'SHELXL-97 (Sheldrick, 2008)'
_computing_structure_solution 'SIR2004 (Giacovazzo et al, 2004)'
_diffrn_ambient_temperature 183(2)
_diffrn_detector_area_resol_mean 15.9853
_diffrn_measured_fraction_theta_full 0.999
_diffrn_measured_fraction_theta_max 0.999
_diffrn_measurement_device_type 'Xcalibur, Sapphire3'
_diffrn_measurement_method '\w scans'
_diffrn_radiation_monochromator graphite
_diffrn_radiation_probe x-ray
_diffrn_radiation_source 'Enhance (Mo) X-ray Source'
_diffrn_radiation_type 'Mo K\a'
_diffrn_radiation_wavelength 0.71073
_diffrn_reflns_av_R_equivalents 0.032
_diffrn_reflns_av_unetI/netI 0.0337
_diffrn_reflns_limit_h_max 20
_diffrn_reflns_limit_h_min -19
_diffrn_reflns_limit_k_max 19
_diffrn_reflns_limit_k_min -19
_diffrn_reflns_limit_l_max 15
_diffrn_reflns_limit_l_min -12
_diffrn_reflns_number 10538
_diffrn_reflns_theta_full 25.68
_diffrn_reflns_theta_max 25.68
_diffrn_reflns_theta_min 3.11
_exptl_absorpt_correction_T_max 1.00000
_exptl_absorpt_correction_T_min 0.92832
_exptl_absorpt_correction_type multi-scan
_exptl_absorpt_process_details
;
CrysAlisPro, Agilent Technologies,
Version 1.171.34.49 (release 20-01-2011 CrysAlis171 .NET)
(compiled Jan 20 2011,15:58:25)
Empirical absorption correction using spherical harmonics,
 implemented in SCALE3 ABSPACK scaling algorithm.
;
_exptl_crystal_colour orange
_exptl_crystal_density_diffrn 1.917
_exptl_crystal_density_method 'not measured'
_exptl_crystal_description prism
_exptl_crystal_F_000 1712
_exptl_crystal_size_max 0.1
_exptl_crystal_size_mid 0.1
_exptl_crystal_size_min 0.1
_refine_diff_density_max 0.895
_refine_diff_density_min -0.38
_refine_diff_density_rms 0.078
_refine_ls_extinction_method none
_refine_ls_goodness_of_fit_ref 1.129
_refine_ls_hydrogen_treatment constr
_refine_ls_matrix_type full
_refine_ls_number_parameters 174
_refine_ls_number_reflns 2848
_refine_ls_number_restraints 0
_refine_ls_restrained_S_all 1.129
_refine_ls_R_factor_all 0.0588
_refine_ls_R_factor_gt 0.044
_refine_ls_shift/su_max 0.001
_refine_ls_shift/su_mean 0
_refine_ls_structure_factor_coef Fsqd
_refine_ls_weighting_details 'calc w=1/[\s^2^(Fo^2^)+(0.0384P)^2^+2.9455P] where P=(Fo^2^+2Fc^2^)/3'
_refine_ls_weighting_scheme calc
_refine_ls_wR_factor_gt 0.087
_refine_ls_wR_factor_ref 0.092
_reflns_number_gt 2393
_reflns_number_total 2848
_reflns_threshold_expression >2\s(I)
_cod_data_source_file c3dt52700j2.cif
_cod_data_source_block fh1
_cod_original_sg_symbol_H-M 'C 2/c'
_cod_database_code 7030041
_cell_oxdiff_length_a 16.6325(11)
_cell_oxdiff_length_b 16.2413(9)
_cell_oxdiff_length_c 13.1306(9)
_cell_oxdiff_angle_alpha 89.846(5)
_cell_oxdiff_angle_beta 122.119(7)
_cell_oxdiff_angle_gamma 90.000(5)
_cell_oxdiff_volume 3004.1(3)
_cell_oxdiff_measurement_reflns_used 4068
_reflns_odcompleteness_completeness 99.75
_reflns_odcompleteness_theta 26.32
_reflns_odcompleteness_iscentric 1

loop_
_symmetry_equiv_pos_as_xyz
'x, y, z'
'-x, y, -z+1/2'
'x+1/2, y+1/2, z'
'-x+1/2, y+1/2, -z+1/2'
'-x, -y, -z'
'x, -y, z-1/2'
'-x+1/2, -y+1/2, -z'
'x+1/2, -y+1/2, z-1/2'

loop_
_atom_site_label
_atom_site_type_symbol
_atom_site_fract_x
_atom_site_fract_y
_atom_site_fract_z
_atom_site_U_iso_or_equiv
_atom_site_adp_type
_atom_site_occupancy
_atom_site_symmetry_multiplicity
_atom_site_calc_flag
_atom_site_refinement_flags
Rh1 Rh 0.25939(2) 0.12010(2) 0.72781(3) 0.04172(14) Uani 1 1 d .
S1 S 0.11912(9) 0.13295(8) 0.55176(11) 0.0567(3) Uani 1 1 d .
O1S O 0.0404(3) 0.1514(3) 0.5660(4) 0.0931(14) Uani 1 1 d .
C1S C 0.0893(4) 0.0443(4) 0.4594(5) 0.092(2) Uani 1 1 d .
H1S1 H 0.0873 -0.004 0.5028 0.139 Uiso 1 1 calc R
H1S2 H 0.1371 0.0357 0.4384 0.139 Uiso 1 1 calc R
H1S3 H 0.027 0.0521 0.3858 0.139 Uiso 1 1 calc R
C2S C 0.1227(4) 0.2065(4) 0.4568(5) 0.0775(18) Uani 1 1 d .
H2S1 H 0.0596 0.2119 0.3839 0.116 Uiso 1 1 calc R
H2S2 H 0.1681 0.1891 0.4351 0.116 Uiso 1 1 calc R
H2S3 H 0.1425 0.2597 0.4983 0.116 Uiso 1 1 calc R
Cl1 Cl 0.22721(9) -0.01814(8) 0.74113(11) 0.0600(3) Uani 1 1 d .
Cl2 Cl 0.32987(9) 0.08707(9) 0.62056(11) 0.0601(4) Uani 1 1 d .
Cl3 Cl 0.29169(10) 0.26033(8) 0.73269(11) 0.0642(4) Uani 1 1 d .
N1 N 0.2818(3) 0.1345(2) 0.9575(3) 0.0526(10) Uani 1 1 d .
N2 N 0.2135(3) 0.1440(2) 0.8402(3) 0.0491(10) Uani 1 1 d .
C3 C 0.1348(4) 0.1618(4) 0.8350(5) 0.0634(14) Uani 1 1 d .
H3 H 0.0755 0.1717 0.763 0.076 Uiso 1 1 calc R
C4 C 0.1502(4) 0.1644(4) 0.9515(5) 0.0656(15) Uani 1 1 d .
H4 H 0.1044 0.1754 0.9719 0.079 Uiso 1 1 calc R
C5 C 0.2444(4) 0.1477(3) 1.0291(5) 0.0700(16) Uani 1 1 d .
H5 H 0.2774 0.1455 1.1143 0.084 Uiso 1 1 calc R
N6 N 0.4399(3) 0.1180(3) 1.1016(4) 0.0677(13) Uani 1 1 d .
C7 C 0.3742(3) 0.1197(3) 0.9873(4) 0.0484(11) Uani 1 1 d .
N8 N 0.3840(3) 0.1115(2) 0.8929(3) 0.0439(9) Uani 1 1 d .
C9 C 0.4727(3) 0.1034(3) 0.9192(4) 0.0493(12) Uani 1 1 d .
H9 H 0.4846 0.0994 0.8561 0.059 Uiso 1 1 calc R
C10 C 0.5473(3) 0.1006(3) 1.0368(4) 0.0551(13) Uani 1 1 d .
H10 H 0.6109 0.0944 1.0568 0.066 Uiso 1 1 calc R
C11 C 0.5263(4) 0.1072(3) 1.1228(5) 0.0683(15) Uani 1 1 d .
H11 H 0.5772 0.1038 1.2042 0.082 Uiso 1 1 calc R

loop_
_atom_site_aniso_label
_atom_site_aniso_U_11
_atom_site_aniso_U_22
_atom_site_aniso_U_33
_atom_site_aniso_U_23
_atom_site_aniso_U_13
_atom_site_aniso_U_12
Rh1 0.0436(2) 0.0499(2) 0.0363(2) 0.00419(16) 0.02434(17) 0.00119(17)
S1 0.0484(8) 0.0762(9) 0.0453(7) 0.0099(6) 0.0248(6) 0.0035(6)
O1S 0.047(2) 0.168(4) 0.069(3) 0.014(3) 0.034(2) 0.018(3)
C1S 0.096(5) 0.091(5) 0.057(4) -0.012(3) 0.017(3) -0.022(4)
C2S 0.080(4) 0.084(4) 0.055(3) 0.028(3) 0.027(3) 0.008(3)
Cl1 0.0667(8) 0.0526(7) 0.0566(7) 0.0065(6) 0.0300(6) -0.0040(6)
Cl2 0.0631(8) 0.0813(9) 0.0512(7) -0.0029(6) 0.0406(7) 0.0033(7)
Cl3 0.0879(10) 0.0534(7) 0.0612(8) 0.0016(6) 0.0461(7) -0.0071(7)
N1 0.055(3) 0.072(3) 0.044(2) 0.0065(19) 0.035(2) 0.006(2)
N2 0.049(2) 0.061(3) 0.051(2) 0.0007(19) 0.036(2) 0.0011(19)
C3 0.046(3) 0.091(4) 0.054(3) 0.001(3) 0.027(3) -0.007(3)
C4 0.057(4) 0.091(4) 0.073(4) 0.005(3) 0.051(3) 0.003(3)
C5 0.087(5) 0.087(4) 0.058(3) 0.002(3) 0.054(3) -0.007(3)
N6 0.057(3) 0.102(4) 0.042(2) 0.003(2) 0.025(2) 0.005(2)
C7 0.055(3) 0.055(3) 0.035(3) 0.005(2) 0.024(2) -0.001(2)
N8 0.044(2) 0.051(2) 0.038(2) 0.0048(17) 0.0231(18) 0.0006(18)
C9 0.051(3) 0.060(3) 0.045(3) 0.001(2) 0.031(2) 0.000(2)
C10 0.043(3) 0.071(3) 0.052(3) 0.006(2) 0.025(2) 0.005(2)
C11 0.058(4) 0.096(4) 0.048(3) 0.004(3) 0.027(3) 0.002(3)

loop_
_atom_type_symbol
_atom_type_description
_atom_type_scat_dispersion_real
_atom_type_scat_dispersion_imag
_atom_type_scat_source
C C 0.0033 0.0016 'International Tables Vol C Tables 4.2.6.8 and 6.1.1.4'
H H 0 0 'International Tables Vol C Tables 4.2.6.8 and 6.1.1.4'
N N 0.0061 0.0033 'International Tables Vol C Tables 4.2.6.8 and 6.1.1.4'
O O 0.0106 0.006 'International Tables Vol C Tables 4.2.6.8 and 6.1.1.4'
S S 0.1246 0.1234 'International Tables Vol C Tables 4.2.6.8 and 6.1.1.4'
Cl Cl 0.1484 0.1585 'International Tables Vol C Tables 4.2.6.8 and 6.1.1.4'
Rh Rh -1.1178 0.9187 'International Tables Vol C Tables 4.2.6.8 and 6.1.1.4'

loop_
_geom_angle_atom_site_label_1
_geom_angle_atom_site_label_2
_geom_angle_atom_site_label_3
_geom_angle
N2 Rh1 N8 78.69(15)
N2 Rh1 S1 98.30(12)
N8 Rh1 S1 176.90(11)
N2 Rh1 Cl2 172.69(12)
N8 Rh1 Cl2 94.17(11)
S1 Rh1 Cl2 88.85(5)
N2 Rh1 Cl3 87.90(11)
N8 Rh1 Cl3 87.09(10)
S1 Rh1 Cl3 92.04(5)
Cl2 Rh1 Cl3 93.39(5)
N2 Rh1 Cl1 86.54(12)
N8 Rh1 Cl1 89.90(10)
S1 Rh1 Cl1 90.70(5)
Cl2 Rh1 Cl1 91.89(5)
Cl3 Rh1 Cl1 174.10(5)
O1S S1 C2S 109.0(3)
O1S S1 C1S 108.2(3)
C2S S1 C1S 99.7(3)
O1S S1 Rh1 113.58(17)
C2S S1 Rh1 112.63(19)
C1S S1 Rh1 112.8(2)
S1 C1S H1S1 109.5
S1 C1S H1S2 109.5
H1S1 C1S H1S2 109.5
S1 C1S H1S3 109.5
H1S1 C1S H1S3 109.5
H1S2 C1S H1S3 109.5
S1 C2S H2S1 109.5
S1 C2S H2S2 109.5
H2S1 C2S H2S2 109.5
S1 C2S H2S3 109.5
H2S1 C2S H2S3 109.5
H2S2 C2S H2S3 109.5
N2 N1 C7 118.3(4)
N2 N1 C5 110.2(4)
C7 N1 C5 131.3(4)
C3 N2 N1 107.3(4)
C3 N2 Rh1 139.3(4)
N1 N2 Rh1 113.3(3)
N2 C3 C4 110.4(5)
N2 C3 H3 124.8
C4 C3 H3 124.8
C5 C4 C3 106.3(4)
C5 C4 H4 126.9
C3 C4 H4 126.9
C4 C5 N1 105.8(5)
C4 C5 H5 127.1
N1 C5 H5 127.1
C7 N6 C11 113.5(4)
N6 C7 N8 128.4(5)
N6 C7 N1 116.9(4)
N8 C7 N1 114.6(4)
C9 N8 C7 115.6(4)
C9 N8 Rh1 129.6(3)
C7 N8 Rh1 114.7(3)
N8 C9 C10 120.6(4)
N8 C9 H9 119.7
C10 C9 H9 119.7
C11 C10 C9 117.2(5)
C11 C10 H10 121.4
C9 C10 H10 121.4
N6 C11 C10 124.6(5)
N6 C11 H11 117.7
C10 C11 H11 117.7

loop_
_geom_bond_atom_site_label_1
_geom_bond_atom_site_label_2
_geom_bond_distance
Rh1 N2 2.026(4)
Rh1 N8 2.061(4)
Rh1 S1 2.2593(14)
Rh1 Cl2 2.3230(12)
Rh1 Cl3 2.3320(13)
Rh1 Cl1 2.3350(13)
S1 O1S 1.449(4)
S1 C2S 1.750(5)
S1 C1S 1.775(6)
C1S H1S1 0.98
C1S H1S2 0.98
C1S H1S3 0.98
C2S H2S1 0.98
C2S H2S2 0.98
C2S H2S3 0.98
N1 N2 1.353(5)
N1 C7 1.390(6)
N1 C5 1.392(6)
N2 C3 1.307(6)
C3 C4 1.410(7)
C3 H3 0.95
C4 C5 1.367(7)
C4 H4 0.95
C5 H5 0.95
N6 C7 1.306(6)
N6 C11 1.321(7)
C7 N8 1.341(6)
N8 C9 1.330(6)
C9 C10 1.376(6)
C9 H9 0.95
C10 C11 1.351(7)
C10 H10 0.95
C11 H11 0.95

loop_
_geom_hbond_atom_site_label_D
_geom_hbond_atom_site_label_H
_geom_hbond_atom_site_label_A
_geom_hbond_distance_DH
_geom_hbond_distance_HA
_geom_hbond_distance_DA
_geom_hbond_angle_DHA
C3 H3 O1S 0.95 2.35 3.014(6) 126.3
C9 H9 Cl2 0.95 2.79 3.347(5) 118.4

loop_
_geom_torsion_atom_site_label_1
_geom_torsion_atom_site_label_2
_geom_torsion_atom_site_label_3
_geom_torsion_atom_site_label_4
_geom_torsion
N2 Rh1 S1 O1S -1.2(3)
Cl2 Rh1 S1 O1S 177.2(2)
Cl3 Rh1 S1 O1S -89.4(2)
Cl1 Rh1 S1 O1S 85.4(2)
N2 Rh1 S1 C2S 123.3(3)
Cl2 Rh1 S1 C2S -58.2(2)
Cl3 Rh1 S1 C2S 35.1(2)
Cl1 Rh1 S1 C2S -150.1(2)
N2 Rh1 S1 C1S -124.8(3)
Cl2 Rh1 S1 C1S 53.7(2)
Cl3 Rh1 S1 C1S 147.0(2)
Cl1 Rh1 S1 C1S -38.2(2)
C7 N1 N2 C3 -176.3(4)
C5 N1 N2 C3 -0.5(6)
C7 N1 N2 Rh1 7.2(5)
C5 N1 N2 Rh1 -176.9(3)
N8 Rh1 N2 C3 179.4(6)
S1 Rh1 N2 C3 0.2(6)
Cl3 Rh1 N2 C3 92.0(6)
Cl1 Rh1 N2 C3 -90.0(6)
N8 Rh1 N2 N1 -5.8(3)
S1 Rh1 N2 N1 175.0(3)
Cl3 Rh1 N2 N1 -93.3(3)
Cl1 Rh1 N2 N1 84.8(3)
N1 N2 C3 C4 -0.1(6)
Rh1 N2 C3 C4 174.9(4)
N2 C3 C4 C5 0.6(7)
C3 C4 C5 N1 -0.9(6)
N2 N1 C5 C4 0.9(6)
C7 N1 C5 C4 176.0(5)
C11 N6 C7 N8 0.6(8)
C11 N6 C7 N1 -177.3(5)
N2 N1 C7 N6 174.2(4)
C5 N1 C7 N6 -0.6(8)
N2 N1 C7 N8 -4.0(6)
C5 N1 C7 N8 -178.7(5)
N6 C7 N8 C9 -2.7(7)
N1 C7 N8 C9 175.2(4)
N6 C7 N8 Rh1 -179.2(4)
N1 C7 N8 Rh1 -1.3(5)
N2 Rh1 N8 C9 -172.0(4)
Cl2 Rh1 N8 C9 9.6(4)
Cl3 Rh1 N8 C9 -83.6(4)
Cl1 Rh1 N8 C9 101.5(4)
N2 Rh1 N8 C7 3.9(3)
Cl2 Rh1 N8 C7 -174.5(3)
Cl3 Rh1 N8 C7 92.3(3)
Cl1 Rh1 N8 C7 -82.6(3)
C7 N8 C9 C10 2.5(6)
Rh1 N8 C9 C10 178.4(3)
N8 C9 C10 C11 -0.5(7)
C7 N6 C11 C10 1.7(8)
C9 C10 C11 N6 -1.7(9)
